data_7013907
loop_
_publ_author_name
'Reddig, Nicole'
'Pursche, Daniel'
'Rompel, Annette'

_publ_section_title
;
 Unique example of flexible phenol coordination in mononuclear
 manganese compounds.
;
_journal_issue 9
_journal_name_full 'Dalton transactions (Cambridge, England : 2003)'
_journal_page_first 1474
_journal_page_last 1480
_journal_paper_doi 10.1039/b316305a
_journal_year 2004
_chemical_formula_sum 'C25 H17 Cl4 Mn N4 O5'
_chemical_formula_weight 650.17
_chemical_name_common
;
Manganese(iii)-tetrachlorocatechol-2-((bis(pyridin-2-
ylmethyl)amino)methyl) -4-nitrophenol
;
_chemical_name_systematic
;
Manganese(III)-tetrachlorocatechol-2-((bis(pyridin-2-ylmethyl)amino)methyl)
-4-nitrophenol
;
_space_group_IT_number 19
_symmetry_cell_setting orthorhombic
_symmetry_space_group_name_Hall 'P 2ac 2ab'
_symmetry_space_group_name_H-M 'P 21 21 21'
_atom_sites_solution_hydrogens geom
_atom_sites_solution_primary direct
_atom_sites_solution_secondary difmap
_audit_creation_method SHELXL-97
_cell_angle_alpha 90.00
_cell_angle_beta 90.00
_cell_angle_gamma 90.00
_cell_formula_units_Z 4
_cell_length_a 12.4866(3)
_cell_length_b 13.9788(4)
_cell_length_c 14.9053(4)
_cell_measurement_temperature 200(2)
_cell_volume 2601.69(12)
_computing_cell_refinement 'SMART/SAINT software package, Bruker Nonius'
_computing_data_collection 'SMART software package, Bruker Nonius'
_computing_data_reduction 'G. M. Sheldrick, Shelxltl Plus, Siemens Analytical X-ray Instruments 1990'
_computing_structure_refinement 'SHELXL-97 (Sheldrick, 1997)'
_computing_structure_solution 'SHELXS-97 (Sheldrick, 1990)'
_diffrn_ambient_temperature 200(2)
_diffrn_measured_fraction_theta_full 0.973
_diffrn_measured_fraction_theta_max 0.973
_diffrn_measurement_device_type 'Bruker AXS SMART 6000 CCD'
_diffrn_measurement_method 'combined omega theta-scan'
_diffrn_radiation_monochromator 'Goebel mirrow'
_diffrn_radiation_source 'fine-focus sealed tube'
_diffrn_radiation_type CuK\a
_diffrn_radiation_wavelength 1.54178
_diffrn_reflns_av_R_equivalents 0.1055
_diffrn_reflns_av_sigmaI/netI 0.0759
_diffrn_reflns_limit_h_max 14
_diffrn_reflns_limit_h_min -14
_diffrn_reflns_limit_k_max 14
_diffrn_reflns_limit_k_min -16
_diffrn_reflns_limit_l_max 18
_diffrn_reflns_limit_l_min -16
_diffrn_reflns_number 15421
_diffrn_reflns_theta_full 71.85
_diffrn_reflns_theta_max 71.85
_diffrn_reflns_theta_min 4.34
_exptl_absorpt_coefficient_mu 8.307
_exptl_absorpt_correction_type 'SADABS software package, Bruker AXS'
_exptl_crystal_colour 'reddish brown'
_exptl_crystal_density_diffrn 1.660
_exptl_crystal_density_meas ?
_exptl_crystal_density_method .
_exptl_crystal_description needles
_exptl_crystal_F_000 1312
_exptl_crystal_size_max 0.15
_exptl_crystal_size_mid 0.14
_exptl_crystal_size_min 0.06
_refine_diff_density_max 0.568
_refine_diff_density_min -0.520
_refine_diff_density_rms 0.098
_refine_ls_abs_structure_details 'Flack H D (1983), Acta Cryst. A39, 876-881'
_refine_ls_abs_structure_Flack 0.004(7)
_refine_ls_extinction_method none
_refine_ls_goodness_of_fit_ref 0.998
_refine_ls_hydrogen_treatment constr
_refine_ls_matrix_type full
_refine_ls_number_parameters 352
_refine_ls_number_reflns 4854
_refine_ls_number_restraints 0
_refine_ls_restrained_S_all 0.998
_refine_ls_R_factor_all 0.0645
_refine_ls_R_factor_gt 0.0587
_refine_ls_shift/su_max 0.004
_refine_ls_shift/su_mean 0.000
_refine_ls_structure_factor_coef Fsqd
_refine_ls_weighting_details 'calc w=1/[\s^2^(Fo^2^)+(0.0920P)^2^+0.0000P] where P=(Fo^2^+2Fc^2^)/3'
_refine_ls_weighting_scheme calc
_refine_ls_wR_factor_gt 0.1439
_refine_ls_wR_factor_ref 0.1468
_reflns_number_gt 4175
_reflns_number_total 4854
_reflns_threshold_expression >2sigma(I)
_cod_data_source_file b316305a.txt
_cod_data_source_block p212121
_cod_original_sg_symbol_H-M P2(1)2(1)2(1)
_cod_database_code 7013907

loop_
_symmetry_equiv_pos_as_xyz
'x, y, z'
'-x+1/2, -y, z+1/2'
'-x, y+1/2, -z+1/2'
'x+1/2, -y+1/2, -z'

loop_
_atom_site_label
_atom_site_type_symbol
_atom_site_fract_x
_atom_site_fract_y
_atom_site_fract_z
_atom_site_U_iso_or_equiv
_atom_site_adp_type
_atom_site_occupancy
_atom_site_symmetry_multiplicity
_atom_site_calc_flag
_atom_site_refinement_flags
_atom_site_disorder_assembly
_atom_site_disorder_group
Mn1 Mn 0.13179(6) 0.58357(5) 0.20956(5) 0.02449(18) Uani 1 1 d . . .
Cl1 Cl 0.31303(15) 0.79075(12) 0.42369(11) 0.0631(5) Uani 1 1 d . . .
Cl2 Cl 0.56372(16) 0.76115(13) 0.41582(16) 0.0792(7) Uani 1 1 d . . .
Cl3 Cl 0.66056(12) 0.62795(15) 0.26688(16) 0.0766(6) Uani 1 1 d . . .
Cl4 Cl 0.50712(12) 0.50179(12) 0.15011(12) 0.0596(4) Uani 1 1 d . . .
O1 O -0.0036(3) 0.6238(2) 0.2468(2) 0.0296(7) Uani 1 1 d . . .
O2 O 0.1966(3) 0.6800(2) 0.2831(2) 0.0311(7) Uani 1 1 d . . .
O3 O 0.2733(3) 0.5519(2) 0.1763(2) 0.0313(7) Uani 1 1 d . . .
O4 O -0.3211(4) 0.3972(3) 0.4892(3) 0.0518(11) Uani 1 1 d . . .
O5 O -0.3172(3) 0.3045(3) 0.3739(3) 0.0485(10) Uani 1 1 d . . .
N1 N 0.0646(3) 0.4529(3) 0.1475(3) 0.0301(9) Uani 1 1 d . . .
N2 N 0.0977(3) 0.6248(3) 0.0682(3) 0.0312(9) Uani 1 1 d . . .
N3 N 0.1399(3) 0.4751(3) 0.3173(3) 0.0304(9) Uani 1 1 d . . .
N4 N -0.2871(4) 0.3757(3) 0.4144(3) 0.0374(10) Uani 1 1 d . . .
C1 C 0.0967(4) 0.4527(4) 0.0514(3) 0.0367(12) Uani 1 1 d . . .
H1A H 0.0510 0.4073 0.0178 0.044 Uiso 1 1 calc R . .
H1B H 0.1719 0.4309 0.0461 0.044 Uiso 1 1 calc R . .
C2 C 0.0861(4) 0.5503(4) 0.0116(3) 0.0343(11) Uani 1 1 d . . .
C3 C 0.0947(4) 0.7119(4) 0.0345(4) 0.0373(12) Uani 1 1 d . . .
H3A H 0.1015 0.7645 0.0745 0.045 Uiso 1 1 calc R . .
C4 C 0.0819(5) 0.7310(5) -0.0571(4) 0.0475(15) Uani 1 1 d . . .
H4A H 0.0814 0.7949 -0.0789 0.057 Uiso 1 1 calc R . .
C5 C 0.0702(5) 0.6555(5) -0.1142(4) 0.0509(16) Uani 1 1 d . . .
H5A H 0.0624 0.6661 -0.1768 0.061 Uiso 1 1 calc R . .
C6 C 0.0699(5) 0.5634(5) -0.0806(4) 0.0457(14) Uani 1 1 d . . .
H6A H 0.0589 0.5101 -0.1191 0.055 Uiso 1 1 calc R . .
C7 C 0.1097(4) 0.3673(3) 0.1932(3) 0.0358(11) Uani 1 1 d . . .
H7A H 0.1802 0.3515 0.1666 0.043 Uiso 1 1 calc R . .
H7B H 0.0615 0.3120 0.1836 0.043 Uiso 1 1 calc R . .
C8 C 0.1229(4) 0.3842(3) 0.2921(3) 0.0313(10) Uani 1 1 d . . .
C9 C 0.1551(4) 0.4949(4) 0.4046(3) 0.0366(11) Uani 1 1 d . . .
H9A H 0.1650 0.5594 0.4226 0.044 Uiso 1 1 calc R . .
C10 C 0.1566(4) 0.4239(5) 0.4687(4) 0.0445(14) Uani 1 1 d . . .
H10A H 0.1683 0.4394 0.5299 0.053 Uiso 1 1 calc R . .
C11 C 0.1411(5) 0.3313(5) 0.4434(4) 0.0484(15) Uani 1 1 d . . .
H11A H 0.1419 0.2818 0.4871 0.058 Uiso 1 1 calc R . .
C12 C 0.1242(4) 0.3096(4) 0.3542(4) 0.0418(12) Uani 1 1 d . . .
H12A H 0.1137 0.2453 0.3355 0.050 Uiso 1 1 calc R . .
C13 C -0.0561(4) 0.4561(4) 0.1522(3) 0.0314(10) Uani 1 1 d . . .
H13A H -0.0851 0.3942 0.1311 0.038 Uiso 1 1 calc R . .
H13B H -0.0824 0.5065 0.1110 0.038 Uiso 1 1 calc R . .
C14 C -0.0987(4) 0.4759(3) 0.2454(3) 0.0283(10) Uani 1 1 d . . .
C15 C -0.0686(3) 0.5611(3) 0.2883(3) 0.0267(9) Uani 1 1 d . . .
C16 C -0.1080(4) 0.5823(4) 0.3747(3) 0.0330(10) Uani 1 1 d . . .
H16A H -0.0865 0.6395 0.4039 0.040 Uiso 1 1 calc R . .
C17 C -0.1774(4) 0.5203(3) 0.4170(3) 0.0327(11) Uani 1 1 d . . .
H17A H -0.2032 0.5338 0.4756 0.039 Uiso 1 1 calc R . .
C18 C -0.2088(4) 0.4383(3) 0.3725(3) 0.0272(10) Uani 1 1 d . . .
C19 C -0.1691(4) 0.4143(3) 0.2878(3) 0.0294(9) Uani 1 1 d . . .
H19A H -0.1903 0.3563 0.2596 0.035 Uiso 1 1 calc R . .
C20 C 0.3033(4) 0.6686(3) 0.2856(3) 0.0300(10) Uani 1 1 d . . .
C21 C 0.3703(5) 0.7163(4) 0.3448(4) 0.0407(12) Uani 1 1 d . . .
C22 C 0.4814(5) 0.7028(4) 0.3408(5) 0.0509(16) Uani 1 1 d . . .
C23 C 0.5237(4) 0.6424(4) 0.2775(5) 0.0473(15) Uani 1 1 d . . .
C24 C 0.4564(4) 0.5877(4) 0.2204(4) 0.0391(11) Uani 1 1 d . . .
C25 C 0.3460(4) 0.6003(3) 0.2259(3) 0.0302(10) Uani 1 1 d . . .

loop_
_atom_site_aniso_label
_atom_site_aniso_U_11
_atom_site_aniso_U_22
_atom_site_aniso_U_33
_atom_site_aniso_U_23
_atom_site_aniso_U_13
_atom_site_aniso_U_12
Mn1 0.0296(4) 0.0205(3) 0.0234(3) -0.0023(3) 0.0010(3) -0.0014(3)
Cl1 0.0791(11) 0.0471(9) 0.0630(10) -0.0255(8) -0.0282(9) 0.0017(7)
Cl2 0.0717(12) 0.0590(11) 0.1070(16) 0.0022(10) -0.0537(12) -0.0171(8)
Cl3 0.0313(8) 0.0817(12) 0.1168(16) 0.0359(12) -0.0158(9) 0.0026(7)
Cl4 0.0447(8) 0.0649(10) 0.0693(10) 0.0014(8) 0.0095(7) 0.0205(7)
O1 0.0337(17) 0.0193(16) 0.0359(18) 0.0005(13) 0.0072(14) 0.0011(12)
O2 0.0368(18) 0.0236(17) 0.0329(17) -0.0042(14) -0.0033(15) -0.0054(13)
O3 0.0305(18) 0.0341(19) 0.0292(16) -0.0047(14) 0.0026(14) 0.0043(13)
O4 0.062(3) 0.048(3) 0.045(2) -0.0028(19) 0.023(2) -0.0101(19)
O5 0.057(3) 0.038(2) 0.051(2) -0.0034(18) 0.020(2) -0.0160(18)
N1 0.034(2) 0.035(2) 0.0218(18) 0.0033(16) 0.0049(17) 0.0006(16)
N2 0.031(2) 0.028(2) 0.035(2) 0.0018(17) -0.0002(17) -0.0037(15)
N3 0.031(2) 0.031(2) 0.0295(19) -0.0025(16) 0.0003(17) 0.0011(16)
N4 0.042(2) 0.031(2) 0.039(2) 0.0078(19) 0.009(2) -0.0015(18)
C1 0.045(3) 0.044(3) 0.021(2) -0.009(2) 0.006(2) -0.004(2)
C2 0.033(3) 0.043(3) 0.027(2) 0.003(2) 0.005(2) -0.003(2)
C3 0.036(3) 0.035(3) 0.041(3) 0.001(2) 0.001(2) -0.001(2)
C4 0.044(3) 0.056(4) 0.043(3) 0.021(3) 0.006(3) 0.001(3)
C5 0.049(4) 0.073(5) 0.031(3) 0.013(3) 0.002(3) -0.005(3)
C6 0.043(3) 0.068(4) 0.026(3) -0.006(3) -0.003(2) -0.004(3)
C7 0.050(3) 0.018(2) 0.039(3) -0.0030(19) -0.002(2) 0.0003(19)
C8 0.031(2) 0.025(2) 0.038(2) 0.003(2) -0.005(2) 0.0013(18)
C9 0.037(3) 0.047(3) 0.026(2) -0.002(2) -0.001(2) -0.001(2)
C10 0.033(3) 0.069(4) 0.031(3) 0.013(3) -0.009(2) -0.004(2)
C11 0.039(3) 0.061(4) 0.046(3) 0.025(3) -0.008(3) -0.005(3)
C12 0.040(3) 0.034(3) 0.052(3) 0.014(2) -0.002(3) -0.001(2)
C13 0.033(2) 0.036(3) 0.025(2) -0.003(2) 0.002(2) -0.005(2)
C14 0.032(2) 0.027(3) 0.025(2) 0.0019(18) -0.0006(19) 0.0036(17)
C15 0.026(2) 0.024(2) 0.030(2) 0.0045(19) -0.0008(19) 0.0013(15)
C16 0.037(3) 0.023(2) 0.039(3) -0.007(2) 0.002(2) -0.0027(19)
C17 0.039(3) 0.030(3) 0.028(2) -0.003(2) 0.003(2) 0.0011(19)
C18 0.026(2) 0.023(3) 0.032(2) 0.0057(18) 0.0010(19) -0.0012(16)
C19 0.031(2) 0.023(2) 0.034(2) -0.001(2) -0.001(2) 0.0006(16)
C20 0.034(3) 0.026(2) 0.030(2) 0.004(2) -0.008(2) -0.0053(17)
C21 0.045(3) 0.028(3) 0.049(3) 0.003(2) -0.016(3) -0.002(2)
C22 0.048(3) 0.041(4) 0.064(4) 0.016(3) -0.030(3) -0.010(3)
C23 0.024(3) 0.052(4) 0.065(4) 0.026(3) -0.013(3) -0.004(2)
C24 0.043(3) 0.037(3) 0.037(3) 0.010(2) 0.004(2) 0.007(2)
C25 0.031(2) 0.028(3) 0.031(2) 0.0054(19) -0.0049(19) -0.0014(17)

loop_
_atom_type_symbol
_atom_type_description
_atom_type_scat_dispersion_real
_atom_type_scat_dispersion_imag
_atom_type_scat_source
C C 0.0181 0.0091 'International Tables Vol C Tables 4.2.6.8 and 6.1.1.4'
H H 0.0000 0.0000 'International Tables Vol C Tables 4.2.6.8 and 6.1.1.4'
N N 0.0311 0.0180 'International Tables Vol C Tables 4.2.6.8 and 6.1.1.4'
O O 0.0492 0.0322 'International Tables Vol C Tables 4.2.6.8 and 6.1.1.4'
Cl Cl 0.3639 0.7018 'International Tables Vol C Tables 4.2.6.8 and 6.1.1.4'
Mn Mn -0.5299 2.8052 'International Tables Vol C Tables 4.2.6.8 and 6.1.1.4'

loop_
_geom_angle_atom_site_label_1
_geom_angle_atom_site_label_2
_geom_angle_atom_site_label_3
_geom_angle
_geom_angle_site_symmetry_1
_geom_angle_site_symmetry_3
_geom_angle_publ_flag
O1 Mn1 O3 175.34(15) . . ?
O1 Mn1 O2 90.03(15) . . ?
O3 Mn1 O2 85.39(15) . . ?
O1 Mn1 N3 91.85(15) . . ?
O3 Mn1 N3 89.26(15) . . ?
O2 Mn1 N3 92.76(14) . . ?
O1 Mn1 N1 91.72(15) . . ?
O3 Mn1 N1 92.94(15) . . ?
O2 Mn1 N1 168.48(15) . . ?
N3 Mn1 N1 75.81(14) . . ?
O1 Mn1 N2 91.73(15) . . ?
O3 Mn1 N2 89.49(15) . . ?
O2 Mn1 N2 116.08(15) . . ?
N3 Mn1 N2 150.93(15) . . ?
N1 Mn1 N2 75.26(15) . . ?
C15 O1 Mn1 119.1(3) . . ?
C20 O2 Mn1 110.6(3) . . ?
C25 O3 Mn1 111.6(3) . . ?
C1 N1 C7 109.7(4) . . ?
C1 N1 C13 108.3(4) . . ?
C7 N1 C13 112.4(4) . . ?
C1 N1 Mn1 107.6(3) . . ?
C7 N1 Mn1 109.2(3) . . ?
C13 N1 Mn1 109.5(3) . . ?
C3 N2 C2 118.2(4) . . ?
C3 N2 Mn1 127.3(4) . . ?
C2 N2 Mn1 114.4(3) . . ?
C8 N3 C9 119.2(4) . . ?
C8 N3 Mn1 116.1(3) . . ?
C9 N3 Mn1 124.7(4) . . ?
O5 N4 O4 122.6(4) . . ?
O5 N4 C18 119.0(4) . . ?
O4 N4 C18 118.4(4) . . ?
N1 C1 C2 110.9(4) . . ?
N2 C2 C6 121.9(5) . . ?
N2 C2 C1 116.6(4) . . ?
C6 C2 C1 121.5(5) . . ?
N2 C3 C4 123.4(5) . . ?
C5 C4 C3 118.2(6) . . ?
C4 C5 C6 119.7(5) . . ?
C5 C6 C2 118.5(6) . . ?
N1 C7 C8 111.4(4) . . ?
N3 C8 C12 121.4(5) . . ?
N3 C8 C7 116.1(4) . . ?
C12 C8 C7 122.3(5) . . ?
N3 C9 C10 121.7(5) . . ?
C11 C10 C9 119.4(5) . . ?
C10 C11 C12 119.8(5) . . ?
C11 C12 C8 118.5(5) . . ?
N1 C13 C14 113.5(4) . . ?
C19 C14 C15 119.4(4) . . ?
C19 C14 C13 121.9(4) . . ?
C15 C14 C13 118.7(4) . . ?
O1 C15 C14 120.3(4) . . ?
O1 C15 C16 119.6(4) . . ?
C14 C15 C16 120.1(4) . . ?
C17 C16 C15 120.4(4) . . ?
C16 C17 C18 118.7(4) . . ?
C17 C18 C19 122.2(4) . . ?
C17 C18 N4 119.0(4) . . ?
C19 C18 N4 118.8(4) . . ?
C14 C19 C18 119.2(4) . . ?
O2 C20 C21 124.0(5) . . ?
O2 C20 C25 116.0(4) . . ?
C21 C20 C25 120.0(5) . . ?
C20 C21 C22 120.4(6) . . ?
C20 C21 Cl1 118.3(4) . . ?
C22 C21 Cl1 121.4(5) . . ?
C23 C22 C21 119.6(5) . . ?
C23 C22 Cl2 120.5(5) . . ?
C21 C22 Cl2 119.9(6) . . ?
C22 C23 C24 121.1(5) . . ?
C22 C23 Cl3 121.1(5) . . ?
C24 C23 Cl3 117.8(5) . . ?
C25 C24 C23 118.9(5) . . ?
C25 C24 Cl4 119.3(4) . . ?
C23 C24 Cl4 121.7(4) . . ?
O3 C25 C24 124.7(5) . . ?
O3 C25 C20 115.5(4) . . ?
C24 C25 C20 119.8(5) . . ?

loop_
_geom_bond_atom_site_label_1
_geom_bond_atom_site_label_2
_geom_bond_distance
_geom_bond_site_symmetry_2
_geom_bond_publ_flag
Mn1 O1 1.866(3) . ?
Mn1 O3 1.887(3) . ?
Mn1 O2 1.917(3) . ?
Mn1 N3 2.210(4) . ?
Mn1 N1 2.212(4) . ?
Mn1 N2 2.225(4) . ?
Cl1 C21 1.726(6) . ?
Cl2 C22 1.724(6) . ?
Cl3 C23 1.728(5) . ?
Cl4 C24 1.715(6) . ?
O1 C15 1.346(5) . ?
O2 C20 1.342(6) . ?
O3 C25 1.352(6) . ?
O4 N4 1.231(6) . ?
O5 N4 1.223(6) . ?
N1 C1 1.487(6) . ?
N1 C7 1.488(6) . ?
N1 C13 1.510(6) . ?
N2 C3 1.318(7) . ?
N2 C2 1.349(7) . ?
N3 C8 1.342(6) . ?
N3 C9 1.344(6) . ?
N4 C18 1.452(6) . ?
C1 C2 1.493(8) . ?
C2 C6 1.401(7) . ?
C3 C4 1.401(8) . ?
C4 C5 1.364(9) . ?
C5 C6 1.381(9) . ?
C7 C8 1.502(7) . ?
C8 C12 1.394(7) . ?
C9 C10 1.377(7) . ?
C10 C11 1.362(9) . ?
C11 C12 1.380(8) . ?
C13 C14 1.514(6) . ?
C14 C19 1.384(6) . ?
C14 C15 1.403(7) . ?
C15 C16 1.409(7) . ?
C16 C17 1.378(7) . ?
C17 C18 1.381(7) . ?
C18 C19 1.398(7) . ?
C20 C21 1.387(7) . ?
C20 C25 1.410(7) . ?
C21 C22 1.401(9) . ?
C22 C23 1.371(10) . ?
C23 C24 1.420(8) . ?
C24 C25 1.393(7) . ?
